data_2106499
loop_
_publ_author_name
'Diehl, R.'
'Carpentier, C.D.'

_publ_section_title
;
 The structural chemistry of indium phosphorous chalkogenides
;
_journal_name_full 'Acta Crystallographica B (24,1968-38,1982)'
_journal_page_first 1097
_journal_page_last 1105
_journal_volume 34
_journal_year 1978
_chemical_formula_sum 'In4 P6 S18'
_chemical_name_systematic 'In4 (P2 S6)3'
_space_group_IT_number 14
_symmetry_space_group_name_Hall '-P 2ybc'
_symmetry_space_group_name_H-M 'P 1 21/c 1'
_cell_angle_alpha 90
_cell_angle_beta 107.67
_cell_angle_gamma 90
_cell_formula_units_Z 2
_cell_length_a 6.842
_cell_length_b 10.528
_cell_length_c 18.266
_cell_volume 1253.671
_citation_journal_id_ASTM ACBCAR
_cod_data_source_file Diehl_ACBCAR_1978_406.cif
_cod_data_source_block In4P6S18
_cod_database_code 2106499

loop_
_symmetry_equiv_pos_as_xyz
x,y,z
-x,y+1/2,-z+1/2
-x,-y,-z
x,-y-1/2,z-1/2

loop_
_atom_site_label
_atom_site_type_symbol
_atom_site_fract_x
_atom_site_fract_y
_atom_site_fract_z
_atom_site_occupancy
_atom_site_U_iso_or_equiv
S8 S-2 0.7482 0.3426 0.4186 1 0.0
S3 S-2 0.741 0.3468 0.0862 1 0.0
S9 S-2 0.2476 0.1735 0.4162 1 0.0
In2 In+3 0.0017 0.3495 0.3237 1 0.0
S5 S-2 0.7412 0.174 0.2543 1 0.0
P3 P+4 0.1702 0.008 0.3538 1 0.0
S7 S-2 0.2454 0.5045 0.0837 1 0.0
S1 S-2 0.2462 0.5104 0.418 1 0.0
P2 P+4 0.1697 0.5129 0.1851 1 0.0
S2 S-2 0.2622 0.155 0.0847 1 0.0
S6 S-2 0.261 0.351 0.2445 1 0.0
In1 In+3 0.0024 0.3199 0.012 1 0.0
S4 S-2 0.2523 0.0173 0.2567 1 0.0
P1 P+4 0.1706 0.0023 0.0161 1 0.0
